data_7063150
loop_
_publ_author_name
'Podjed, Nina'
'Ko\<smrlj, Janez'
'Modec, Barbara'

_publ_section_title
;
 Piperidine and piperazine analogs in action: zinc(ii)-mediated formation
 of amidines
;
_journal_issue 19
_journal_name_full 'New Journal of Chemistry'
_journal_page_first 8844
_journal_page_last 8859
_journal_paper_doi 10.1039/D4NJ00235K
_journal_volume 48
_journal_year 2024
_chemical_formula_moiety 'C28 H30 N4 O4 S2 Zn'
_chemical_formula_sum 'C28 H30 N4 O4 S2 Zn'
_chemical_formula_weight 616.05
_space_group_crystal_system monoclinic
_space_group_IT_number 14
_space_group_name_Hall '-P 2ybc'
_space_group_name_H-M_alt 'P 1 21/c 1'
_atom_sites_solution_hydrogens mixed
_atom_sites_solution_primary dual
_audit_creation_date 2022-05-04
_audit_creation_method
;
Olex2 1.2
(compiled 2018.05.29 svn.r3508 for OlexSys, GUI svn.r5506)
;
_audit_update_record
;
2022-06-25 deposited with the CCDC.	2024-04-16 downloaded from the CCDC.
;
_cell_angle_alpha 90
_cell_angle_beta 102.639(3)
_cell_angle_gamma 90
_cell_formula_units_Z 2
_cell_length_a 11.2469(3)
_cell_length_b 12.7175(3)
_cell_length_c 9.8919(3)
_cell_measurement_reflns_used 15139
_cell_measurement_temperature 150.00(10)
_cell_measurement_theta_max 30.1270
_cell_measurement_theta_min 3.4560
_cell_volume 1380.58(7)
_computing_cell_refinement 'CrysAlisPro 1.171.40.68a (Rigaku OD, 2019)'
_computing_data_collection 'CrysAlisPro 1.171.40.68a (Rigaku OD, 2019)'
_computing_data_reduction 'CrysAlisPro 1.171.40.68a (Rigaku OD, 2019)'
_computing_molecular_graphics 'Olex2 (Dolomanov et al., 2009)'
_computing_publication_material 'Olex2 (Dolomanov et al., 2009)'
_computing_structure_refinement 'ShelXL (Sheldrick, 2015)'
_computing_structure_solution 'ShelXT (Sheldrick, 2015)'
_diffrn_ambient_environment N~2~
_diffrn_ambient_temperature 150.00(10)
_diffrn_detector 'CCD plate'
_diffrn_detector_area_resol_mean 10.4933
_diffrn_detector_type Atlas
_diffrn_measured_fraction_theta_full 1.000
_diffrn_measured_fraction_theta_max 0.966
_diffrn_measurement_details
;
List of Runs (angles in degrees, time in seconds):

  # Type    Start    End  Width  t~exp~   \w     \q     \k     \f   Frames
#--------------------------------------------------------------------------
  1  \w    -42.00  48.00   1.00    4.00    --   14.05 -77.00 120.00   90
  2  \w    -12.00  90.00   1.00    4.00    --   14.05  37.00-180.00  102
  3  \w     39.00 104.00   1.00    4.00    --   14.05 178.00  30.00   65
  4  \w    -12.00  90.00   1.00    4.00    --   14.05  37.00  60.00  102
  5  \w    -16.00  88.00   1.00    4.00    --   14.05  57.00 150.00  104
  6  \w    -15.00  56.00   1.00    4.00    --   14.05 -99.00-120.00   71
  7  \w    -16.00  88.00   1.00    4.00    --   14.05  57.00 -90.00  104
  8  \w    -48.00  21.00   1.00    4.00    --  -14.36  77.00  30.00   69
  9  \w    -42.00  19.00   1.00    4.00    --  -14.36 -77.00-120.00   61
 10  \w    -42.00  48.00   1.00    4.00    --   14.05 -77.00  30.00   90
 11  \w    -72.00 -27.00   1.00    4.00    --  -14.36 125.00-160.11   45
 12  \w    -72.00 -27.00   1.00    4.00    --  -14.36 125.00  -4.01   45
 13  \w    -86.00 -38.00   1.00    4.00    --  -14.36 147.00 103.65   48
 14  \w    -42.00  -6.00   1.00    4.00    --  -14.36 -77.00   0.00   36
 15  \w    -88.00 -39.00   1.00    4.00    --  -14.36 150.00-105.72   49
;
_diffrn_measurement_device 'four-circle diffractometer'
_diffrn_measurement_device_type 'SuperNova, Dual, Cu at home/near, Atlas'
_diffrn_measurement_method '\w scans'
_diffrn_orient_matrix_type 'CrysAlisPro convention (1999,Acta A55,543-557)'
_diffrn_orient_matrix_UB_11 -0.0625509000
_diffrn_orient_matrix_UB_12 0.0133197000
_diffrn_orient_matrix_UB_13 -0.0213350000
_diffrn_orient_matrix_UB_21 -0.0029965000
_diffrn_orient_matrix_UB_22 -0.0269233000
_diffrn_orient_matrix_UB_23 -0.0634500000
_diffrn_orient_matrix_UB_31 -0.0160104000
_diffrn_orient_matrix_UB_32 -0.0469868000
_diffrn_orient_matrix_UB_33 0.0303210000
_diffrn_radiation_monochromator mirror
_diffrn_radiation_probe x-ray
_diffrn_radiation_type MoK\a
_diffrn_radiation_wavelength 0.71073
_diffrn_reflns_av_R_equivalents 0.0359
_diffrn_reflns_av_unetI/netI 0.0194
_diffrn_reflns_Laue_measured_fraction_full 1.000
_diffrn_reflns_Laue_measured_fraction_max 0.966
_diffrn_reflns_limit_h_max 14
_diffrn_reflns_limit_h_min -15
_diffrn_reflns_limit_k_max 17
_diffrn_reflns_limit_k_min -18
_diffrn_reflns_limit_l_max 13
_diffrn_reflns_limit_l_min -13
_diffrn_reflns_number 40131
_diffrn_reflns_point_group_measured_fraction_full 1.000
_diffrn_reflns_point_group_measured_fraction_max 0.966
_diffrn_reflns_theta_full 25.242
_diffrn_reflns_theta_max 30.292
_diffrn_reflns_theta_min 2.451
_diffrn_source 'micro-focus sealed X-ray tube'
_diffrn_source_type 'SuperNova (Mo) X-ray Source'
_exptl_absorpt_coefficient_mu 1.083
_exptl_absorpt_correction_T_max 1.00000
_exptl_absorpt_correction_T_min 0.74162
_exptl_absorpt_correction_type multi-scan
_exptl_absorpt_process_details
;
CrysAlisPro 1.171.40.68a (Rigaku Oxford Diffraction, 2019)
Empirical absorption correction using spherical harmonics,
 implemented in SCALE3 ABSPACK scaling algorithm.
;
_exptl_crystal_colour orange
_exptl_crystal_density_diffrn 1.482
_exptl_crystal_description block
_exptl_crystal_F_000 640
_exptl_crystal_size_max 0.3
_exptl_crystal_size_mid 0.3
_exptl_crystal_size_min 0.15
_refine_diff_density_max 0.403
_refine_diff_density_min -0.299
_refine_diff_density_rms 0.056
_refine_ls_extinction_method none
_refine_ls_goodness_of_fit_ref 1.037
_refine_ls_hydrogen_treatment mixed
_refine_ls_matrix_type full
_refine_ls_number_parameters 182
_refine_ls_number_reflns 3988
_refine_ls_number_restraints 0
_refine_ls_restrained_S_all 1.037
_refine_ls_R_factor_all 0.0355
_refine_ls_R_factor_gt 0.0280
_refine_ls_shift/su_max 0.001
_refine_ls_shift/su_mean 0.000
_refine_ls_structure_factor_coef Fsqd
_refine_ls_weighting_details 'w=1/[\s^2^(Fo^2^)+(0.0282P)^2^+0.7878P] where P=(Fo^2^+2Fc^2^)/3'
_refine_ls_weighting_scheme calc
_refine_ls_wR_factor_gt 0.0648
_refine_ls_wR_factor_ref 0.0698
_reflns_Friedel_coverage 0.000
_reflns_number_gt 3484
_reflns_number_total 3988
_reflns_threshold_expression 'I > 2\s(I)'
_cod_data_source_file d4nj00235k2.cif
_cod_data_source_block 1
_cod_depositor_comments 'Adding full bibliography for 7063150--7063171.cif.'
_cod_database_code 7063150
_shelx_shelxl_version_number 2018/3
_shelx_space_group_comment
;
The symmetry employed for this shelxl refinement is uniquely defined
by the following loop, which should always be used as a source of
symmetry information in preference to the above space-group names.
They are only intended as comments.
;
_shelx_estimated_absorpt_t_max 0.854
_shelx_estimated_absorpt_t_min 0.737
_reflns_odcompleteness_completeness 99.91
_reflns_odcompleteness_iscentric 1
_reflns_odcompleteness_theta 27.50
_olex2_refinement_description
;
1. Fixed Uiso
 At 1.2 times of:
  All C(H) groups, All C(H,H) groups
2.a Secondary CH2 refined with riding coordinates:
 C21(H21A,H21B), C22(H22A,H22B), C23(H23A,H23B), C24(H24A,H24B)
2.b Aromatic/amide H refined with riding coordinates:
 C11(H11), C12(H12), C13(H13), C14(H14), C16(H16), C17(H17)
;
_oxdiff_exptl_absorpt_empirical_details
;
Empirical correction (ABSPACK) includes:
- Absorption correction using spherical harmonics
- Frame scaling
;
_oxdiff_exptl_absorpt_empirical_full_max 1.416
_oxdiff_exptl_absorpt_empirical_full_min 0.769

loop_
_space_group_symop_operation_xyz
'x, y, z'
'-x, y+1/2, -z+1/2'
'-x, -y, -z'
'x, -y-1/2, z-1/2'

loop_
_atom_site_label
_atom_site_type_symbol
_atom_site_fract_x
_atom_site_fract_y
_atom_site_fract_z
_atom_site_U_iso_or_equiv
_atom_site_adp_type
_atom_site_occupancy
_atom_site_site_symmetry_order
_atom_site_calc_flag
_atom_site_refinement_flags_posn
_atom_site_refinement_flags_adp
_atom_site_refinement_flags_occupancy
_atom_site_disorder_assembly
_atom_site_disorder_group
Zn1 Zn 0.500000 0.500000 0.500000 0.01733(6) Uani 1 2 d S T P . .
S2 S 0.81652(4) 0.62262(3) 0.95825(4) 0.03477(10) Uani 1 1 d . . . . .
O1 O 0.46997(8) 0.36642(7) 0.60571(10) 0.02102(19) Uani 1 1 d . . . . .
O11 O 0.56119(10) 0.22549(9) 0.71736(13) 0.0384(3) Uani 1 1 d . . . . .
N1 N 0.66634(9) 0.40136(8) 0.49539(11) 0.0175(2) Uani 1 1 d . . . . .
N2 N 0.59801(10) 0.57512(9) 0.69538(11) 0.0201(2) Uani 1 1 d . . . . .
H2 H 0.5484(16) 0.6262(14) 0.7066(18) 0.028(4) Uiso 1 1 d . . . . .
C10 C 0.76344(11) 0.41679(10) 0.43418(13) 0.0187(2) Uani 1 1 d . . . . .
C11 C 0.76842(12) 0.50931(10) 0.35707(14) 0.0216(3) Uani 1 1 d . . . . .
H11 H 0.706134 0.558696 0.347236 0.026 Uiso 1 1 calc R . . . .
C12 C 0.86562(13) 0.52620(12) 0.29654(15) 0.0253(3) Uani 1 1 d . . . . .
H12 H 0.868765 0.587576 0.246324 0.030 Uiso 1 1 calc R . . . .
C13 C 0.96066(13) 0.45222(13) 0.30914(15) 0.0276(3) Uani 1 1 d . . . . .
H13 H 1.025451 0.464794 0.266853 0.033 Uiso 1 1 calc R . . . .
C14 C 0.95777(13) 0.36236(13) 0.38315(15) 0.0290(3) Uani 1 1 d . . . . .
H14 H 1.021173 0.314145 0.391866 0.035 Uiso 1 1 calc R . . . .
C15 C 0.85899(12) 0.34156(11) 0.44709(14) 0.0236(3) Uani 1 1 d . . . . .
C16 C 0.85091(14) 0.24942(12) 0.52343(16) 0.0301(3) Uani 1 1 d . . . . .
H16 H 0.911361 0.198352 0.532844 0.036 Uiso 1 1 calc R . . . .
C17 C 0.75365(13) 0.23551(11) 0.58361(16) 0.0272(3) Uani 1 1 d . . . . .
H17 H 0.747189 0.175105 0.634505 0.033 Uiso 1 1 calc R . . . .
C18 C 0.66328(11) 0.31407(10) 0.56738(13) 0.0202(2) Uani 1 1 d . . . . .
C19 C 0.55580(12) 0.29989(11) 0.63629(14) 0.0226(3) Uani 1 1 d . . . . .
C21 C 0.61590(15) 0.50909(11) 0.82114(15) 0.0277(3) Uani 1 1 d . . . . .
H21A H 0.670607 0.451862 0.811975 0.033 Uiso 1 1 calc R . . . .
H21B H 0.538204 0.478459 0.826998 0.033 Uiso 1 1 calc R . . . .
C22 C 0.66756(15) 0.56772(13) 0.95578(15) 0.0323(3) Uani 1 1 d . . . . .
H22A H 0.673423 0.519760 1.033205 0.039 Uiso 1 1 calc R . . . .
H22B H 0.612246 0.623942 0.967025 0.039 Uiso 1 1 calc R . . . .
C23 C 0.77231(14) 0.69503(12) 0.79829(15) 0.0287(3) Uani 1 1 d . . . . .
H23A H 0.716107 0.750421 0.809936 0.034 Uiso 1 1 calc R . . . .
H23B H 0.843867 0.727833 0.776907 0.034 Uiso 1 1 calc R . . . .
C24 C 0.71217(12) 0.62504(11) 0.67774(14) 0.0237(3) Uani 1 1 d . . . . .
H24A H 0.694948 0.666891 0.593738 0.028 Uiso 1 1 calc R . . . .
H24B H 0.769199 0.570392 0.665897 0.028 Uiso 1 1 calc R . . . .

loop_
_atom_site_aniso_label
_atom_site_aniso_U_11
_atom_site_aniso_U_22
_atom_site_aniso_U_33
_atom_site_aniso_U_23
_atom_site_aniso_U_13
_atom_site_aniso_U_12
Zn1 0.01607(10) 0.01724(10) 0.01902(11) 0.00264(7) 0.00459(7) 0.00040(7)
S2 0.0332(2) 0.0421(2) 0.02535(18) -0.00214(15) -0.00161(15) -0.00880(16)
O1 0.0181(4) 0.0211(4) 0.0244(5) 0.0047(4) 0.0060(4) 0.0000(3)
O11 0.0279(6) 0.0354(6) 0.0534(7) 0.0263(5) 0.0123(5) 0.0035(5)
N1 0.0161(5) 0.0183(5) 0.0179(5) -0.0002(4) 0.0033(4) 0.0002(4)
N2 0.0186(5) 0.0214(5) 0.0210(5) -0.0003(4) 0.0061(4) 0.0016(4)
C10 0.0167(6) 0.0224(6) 0.0169(5) -0.0016(5) 0.0034(4) 0.0008(5)
C11 0.0198(6) 0.0239(6) 0.0220(6) 0.0005(5) 0.0065(5) 0.0022(5)
C12 0.0239(7) 0.0300(7) 0.0234(6) 0.0017(5) 0.0080(5) -0.0019(5)
C13 0.0186(6) 0.0399(8) 0.0260(7) -0.0016(6) 0.0084(5) 0.0003(6)
C14 0.0190(6) 0.0398(8) 0.0290(7) 0.0009(6) 0.0069(5) 0.0080(6)
C15 0.0191(6) 0.0296(7) 0.0219(6) -0.0002(5) 0.0042(5) 0.0052(5)
C16 0.0259(7) 0.0297(7) 0.0347(8) 0.0061(6) 0.0068(6) 0.0127(6)
C17 0.0267(7) 0.0232(7) 0.0315(7) 0.0072(5) 0.0062(6) 0.0060(5)
C18 0.0183(6) 0.0201(6) 0.0214(6) 0.0015(5) 0.0023(5) 0.0002(5)
C19 0.0190(6) 0.0217(6) 0.0264(6) 0.0048(5) 0.0036(5) -0.0023(5)
C21 0.0314(8) 0.0285(7) 0.0216(6) 0.0022(5) 0.0027(6) -0.0061(6)
C22 0.0363(8) 0.0388(8) 0.0210(7) 0.0004(6) 0.0046(6) -0.0090(7)
C23 0.0295(7) 0.0282(7) 0.0287(7) -0.0032(6) 0.0066(6) -0.0074(6)
C24 0.0204(6) 0.0291(7) 0.0222(6) -0.0024(5) 0.0062(5) -0.0033(5)

loop_
_atom_type_symbol
_atom_type_description
_atom_type_scat_dispersion_real
_atom_type_scat_dispersion_imag
_atom_type_scat_source
C C 0.0033 0.0016 'International Tables Vol C Tables 4.2.6.8 and 6.1.1.4'
H H 0.0000 0.0000 'International Tables Vol C Tables 4.2.6.8 and 6.1.1.4'
N N 0.0061 0.0033 'International Tables Vol C Tables 4.2.6.8 and 6.1.1.4'
O O 0.0106 0.0060 'International Tables Vol C Tables 4.2.6.8 and 6.1.1.4'
S S 0.1246 0.1234 'International Tables Vol C Tables 4.2.6.8 and 6.1.1.4'
Zn Zn 0.2839 1.4301 'International Tables Vol C Tables 4.2.6.8 and 6.1.1.4'

loop_
_geom_angle_atom_site_label_1
_geom_angle_atom_site_label_2
_geom_angle_atom_site_label_3
_geom_angle
_geom_angle_site_symmetry_1
_geom_angle_site_symmetry_3
_geom_angle_publ_flag
O1 Zn1 O1 180.00(8) . 3_666 ?
O1 Zn1 N1 77.36(4) . . ?
O1 Zn1 N1 102.64(4) 3_666 . ?
O1 Zn1 N1 102.64(4) . 3_666 ?
O1 Zn1 N1 77.36(4) 3_666 3_666 ?
O1 Zn1 N2 88.95(4) . 3_666 ?
O1 Zn1 N2 91.05(4) . . ?
O1 Zn1 N2 88.95(4) 3_666 . ?
O1 Zn1 N2 91.05(4) 3_666 3_666 ?
N1 Zn1 N1 180.0 3_666 . ?
N2 Zn1 N1 90.05(4) . . ?
N2 Zn1 N1 90.05(4) 3_666 3_666 ?
N2 Zn1 N1 89.95(4) 3_666 . ?
N2 Zn1 N1 89.95(4) . 3_666 ?
N2 Zn1 N2 180.0 3_666 . ?
C23 S2 C22 96.22(7) . . ?
C19 O1 Zn1 118.02(8) . . ?
C10 N1 Zn1 132.12(8) . . ?
C18 N1 Zn1 109.60(8) . . ?
C18 N1 C10 118.27(11) . . ?
C21 N2 Zn1 116.00(8) . . ?
C24 N2 Zn1 111.16(8) . . ?
C24 N2 C21 112.46(11) . . ?
N1 C10 C11 119.15(11) . . ?
N1 C10 C15 121.46(12) . . ?
C11 C10 C15 119.40(12) . . ?
C12 C11 C10 119.73(12) . . ?
C11 C12 C13 121.19(13) . . ?
C14 C13 C12 120.08(13) . . ?
C13 C14 C15 120.63(13) . . ?
C14 C15 C10 118.96(13) . . ?
C16 C15 C10 118.13(12) . . ?
C16 C15 C14 122.90(13) . . ?
C17 C16 C15 119.55(13) . . ?
C16 C17 C18 119.00(13) . . ?
N1 C18 C17 123.58(12) . . ?
N1 C18 C19 117.18(11) . . ?
C17 C18 C19 119.24(12) . . ?
O1 C19 C18 116.82(11) . . ?
O11 C19 O1 126.37(13) . . ?
O11 C19 C18 116.81(12) . . ?
N2 C21 C22 114.38(12) . . ?
C21 C22 S2 112.01(11) . . ?
C24 C23 S2 112.23(10) . . ?
N2 C24 C23 114.05(11) . . ?

loop_
_geom_bond_atom_site_label_1
_geom_bond_atom_site_label_2
_geom_bond_distance
_geom_bond_site_symmetry_2
_geom_bond_publ_flag
Zn1 O1 2.0611(9) . ?
Zn1 O1 2.0611(9) 3_666 ?
Zn1 N1 2.2612(10) . ?
Zn1 N1 2.2611(10) 3_666 ?
Zn1 N2 2.2205(11) 3_666 ?
Zn1 N2 2.2205(11) . ?
S2 C22 1.8102(16) . ?
S2 C23 1.8041(16) . ?
O1 C19 1.2695(16) . ?
O11 C19 1.2332(17) . ?
N1 C10 1.3738(16) . ?
N1 C18 1.3234(16) . ?
N2 C21 1.4777(18) . ?
N2 C24 1.4765(17) . ?
C10 C11 1.4100(18) . ?
C10 C15 1.4235(18) . ?
C11 C12 1.3734(18) . ?
C12 C13 1.409(2) . ?
C13 C14 1.362(2) . ?
C14 C15 1.4184(19) . ?
C15 C16 1.408(2) . ?
C16 C17 1.366(2) . ?
C17 C18 1.4090(18) . ?
C18 C19 1.5229(18) . ?
C21 C22 1.526(2) . ?
C23 C24 1.5228(19) . ?

loop_
_geom_hbond_atom_site_label_D
_geom_hbond_atom_site_label_H
_geom_hbond_atom_site_label_A
_geom_hbond_distance_DH
_geom_hbond_distance_HA
_geom_hbond_distance_DA
_geom_hbond_angle_DHA
_geom_hbond_site_symmetry_A
_geom_hbond_publ_flag
N2 H2 O11 0.879(18) 2.021(18) 2.8782(15) 164.7(16) 2_656 yes
